data_7151761
loop_
_publ_author_name
'Blangetti, Marco'
'Deagostino, Annamaria'
'Gervasio, Giuliana'
'Marabello, Domenica'
'Prandi, Cristina'
'Venturello, Paolo'

_publ_section_title
;
 Superbase promoted synthesis of dienamides as useful intermediates for
 the synthesis of \a-ketoamides, \g-lactams and cyclic imino ethers.
;
_journal_issue 7
_journal_name_full 'Organic &amp; biomolecular chemistry'
_journal_page_first 2535
_journal_page_last 2538
_journal_paper_doi 10.1039/c0ob00867b
_journal_volume 9
_journal_year 2011
_chemical_formula_sum 'C18 H19 N O2'
_chemical_formula_weight 281.34
_chemical_name_systematic
;
?
;
_space_group_IT_number 14
_symmetry_cell_setting monoclinic
_symmetry_space_group_name_Hall '-P 2ybc'
_symmetry_space_group_name_H-M 'P 1 21/c 1'
_atom_sites_solution_hydrogens geom
_atom_sites_solution_primary direct
_atom_sites_solution_secondary difmap
_audit_creation_date
;
'Sun Jan 24 07:24:21 2010'
;
_audit_creation_method
;
CrysAlis RED, Oxford Diffraction Ltd.,
Version 1.171.32.29 (release 10-06-2008 CrysAlis171 .NET)
(compiled Jun 10 2008,16:49:55)
;
_cell_angle_alpha 90.0
_cell_angle_beta 97.115(4)
_cell_angle_gamma 90.0
_cell_formula_units_Z 8
_cell_length_a 14.0009(6)
_cell_length_b 8.4953(3)
_cell_length_c 26.8700(12)
_cell_measurement_reflns_used 6463
_cell_measurement_temperature 293(2)
_cell_measurement_theta_max 32.6742
_cell_measurement_theta_min 2.9344
_cell_volume 3171.4(2)
_computing_cell_refinement
;
CrysAlis RED, Oxford Diffraction Ltd.,
Version 1.171.32.29 (release 10-06-2008 CrysAlis171 .NET)
(compiled Jun 10 2008,16:49:55)
;
_computing_data_collection
;
CrysAlis CCD, Oxford Diffraction Ltd.,
Version 1.171.32.29 (release 10-06-2008 CrysAlis171 .NET)
(compiled Jun 10 2008,16:49:55)
;
_computing_data_reduction
;
CrysAlis RED, Oxford Diffraction Ltd.,
Version 1.171.32.29 (release 10-06-2008 CrysAlis171 .NET)
(compiled Jun 10 2008,16:49:55)
;
_computing_structure_refinement 'SHELXL-97 (Sheldrick, 1997)'
_computing_structure_solution 'SHELXS-97 (Sheldrick, 1990)'
_diffrn_ambient_temperature 293(2)
_diffrn_detector_area_resol_mean 10.2890
_diffrn_measured_fraction_theta_full 0.929
_diffrn_measured_fraction_theta_max 0.929
_diffrn_measurement_details
;
1 omega -14.00 44.00 1.0000 120.0000
omega____ theta____ kappa____ phi______ omega'___ theta'___ frames
- 19.5247 77.0000 0.0000 0.0000 0.0000 58

2 omega -14.00 98.00 1.0000 120.0000
omega____ theta____ kappa____ phi______ omega'___ theta'___ frames
- 19.5247 77.0000 240.0000 0.0000 0.0000 112

3 omega 40.00 98.00 1.0000 120.0000
omega____ theta____ kappa____ phi______ omega'___ theta'___ frames
- 19.5247 77.0000 90.0000 0.0000 0.0000 58

4 omega -54.00 3.00 1.0000 120.0000
omega____ theta____ kappa____ phi______ omega'___ theta'___ frames
- -19.9935 77.0000 120.0000 0.0000 0.0000 57

5 omega 1.00 59.00 1.0000 120.0000
omega____ theta____ kappa____ phi______ omega'___ theta'___ frames
- -19.9935 77.0000 330.0000 0.0000 0.0000 58

6 omega -36.00 5.00 1.0000 120.0000
omega____ theta____ kappa____ phi______ omega'___ theta'___ frames
- -19.9935 77.0000 0.0000 0.0000 0.0000 41

7 omega -39.00 3.00 1.0000 120.0000
omega____ theta____ kappa____ phi______ omega'___ theta'___ frames
- -19.9935 77.0000 60.0000 0.0000 0.0000 42

8 omega 4.00 57.00 1.0000 120.0000
omega____ theta____ kappa____ phi______ omega'___ theta'___ frames
- -19.9935 77.0000 90.0000 0.0000 0.0000 53

;
_diffrn_orient_matrix_UB_11 -0.0488832932
_diffrn_orient_matrix_UB_12 -0.0055937133
_diffrn_orient_matrix_UB_13 -0.0106614210
_diffrn_orient_matrix_UB_21 -0.0147870910
_diffrn_orient_matrix_UB_22 0.0278422800
_diffrn_orient_matrix_UB_23 0.0227618285
_diffrn_orient_matrix_UB_31 0.0017647723
_diffrn_orient_matrix_UB_32 0.0786088566
_diffrn_orient_matrix_UB_33 -0.0088349636
_diffrn_radiation_monochromator graphite
_diffrn_radiation_source 'Enhance (Mo) X-ray Source'
_diffrn_radiation_type 'Mo K\a'
_diffrn_radiation_wavelength 0.7107
_diffrn_reflns_av_R_equivalents 0.0651
_diffrn_reflns_av_sigmaI/netI 0.2005
_diffrn_reflns_limit_h_max 16
_diffrn_reflns_limit_h_min -21
_diffrn_reflns_limit_k_max 12
_diffrn_reflns_limit_k_min -12
_diffrn_reflns_limit_l_max 40
_diffrn_reflns_limit_l_min -38
_diffrn_reflns_number 46490
_diffrn_reflns_theta_full 32.73
_diffrn_reflns_theta_max 32.6742
_diffrn_reflns_theta_min 2.9344
_exptl_absorpt_coefficient_mu 0.077
_exptl_absorpt_correction_T_max 1.00000
_exptl_absorpt_correction_T_min 0.94214
_exptl_absorpt_correction_type multi-scan
_exptl_absorpt_process_details
;
CrysAlis RED, Oxford Diffraction Ltd.,
Version 1.171.32.29 (release 10-06-2008 CrysAlis171 .NET)
(compiled Jun 10 2008,16:49:55)
Empirical absorption correction using spherical harmonics,
implemented in SCALE3 ABSPACK scaling algorithm.
;
_exptl_crystal_colour colourless
_exptl_crystal_density_diffrn 1.179
_exptl_crystal_density_method 'not measured'
_exptl_crystal_description prism
_exptl_crystal_F_000 1200
_exptl_crystal_size_max 0.10
_exptl_crystal_size_mid 0.12
_exptl_crystal_size_min 0.28
_refine_diff_density_max 0.315
_refine_diff_density_min -0.140
_refine_diff_density_rms 0.026
_refine_ls_extinction_method none
_refine_ls_goodness_of_fit_ref 0.949
_refine_ls_hydrogen_treatment noref
_refine_ls_matrix_type full
_refine_ls_number_parameters 379
_refine_ls_number_reflns 10847
_refine_ls_number_restraints 0
_refine_ls_restrained_S_all 0.949
_refine_ls_R_factor_all 0.2104
_refine_ls_R_factor_gt 0.0427
_refine_ls_shift/su_max 0.001
_refine_ls_shift/su_mean 0.000
_refine_ls_structure_factor_coef Fsqd
_refine_ls_weighting_details 'calc w=1/[\s^2^(Fo^2^)+(0.0200P)^2^+0.0000P] where P=(Fo^2^+2Fc^2^)/3'
_refine_ls_weighting_scheme calc
_refine_ls_wR_factor_gt 0.0773
_refine_ls_wR_factor_ref 0.0848
_reflns_number_gt 2749
_reflns_number_total 10847
_reflns_threshold_expression >2sigma(I)
_cod_data_source_file c0ob00867b.txt
_cod_data_source_block compound5d
_cod_original_cell_volume 3171.4(3)
_cod_original_sg_symbol_H-M P21/c
_cod_database_code 7151761

loop_
_symmetry_equiv_pos_as_xyz
'x, y, z'
'-x, y+1/2, -z+1/2'
'-x, -y, -z'
'x, -y-1/2, z-1/2'

loop_
_atom_site_label
_atom_site_type_symbol
_atom_site_fract_x
_atom_site_fract_y
_atom_site_fract_z
_atom_site_U_iso_or_equiv
_atom_site_adp_type
_atom_site_occupancy
_atom_site_symmetry_multiplicity
_atom_site_calc_flag
_atom_site_refinement_flags
_atom_site_disorder_assembly
_atom_site_disorder_group
N1 N 0.91495(8) 1.03144(15) 0.41173(5) 0.0791(4) Uani 1 1 d . . .
O1 O 0.85309(7) 0.78053(12) 0.41485(5) 0.1014(4) Uani 1 1 d . . .
O2 O 1.07007(7) 0.88479(11) 0.36968(4) 0.0826(3) Uani 1 1 d . . .
C1 C 0.92068(11) 0.88470(19) 0.40457(6) 0.0754(5) Uani 1 1 d . . .
C2 C 0.88321(14) 0.62152(19) 0.40217(8) 0.0971(6) Uani 1 1 d . . .
C3 C 0.88947(15) 0.5244(2) 0.44999(8) 0.1464(8) Uani 1 1 d . . .
H3A H 0.9371 0.5691 0.4748 0.220 Uiso 1 1 calc R . .
H3B H 0.9072 0.4183 0.4430 0.220 Uiso 1 1 calc R . .
H3C H 0.8281 0.5245 0.4624 0.220 Uiso 1 1 calc R . .
C4 C 0.80944(13) 0.5582(2) 0.36122(8) 0.1336(8) Uani 1 1 d . . .
H4A H 0.8093 0.6217 0.3317 0.200 Uiso 1 1 calc R . .
H4B H 0.7468 0.5612 0.3723 0.200 Uiso 1 1 calc R . .
H4C H 0.8253 0.4516 0.3537 0.200 Uiso 1 1 calc R . .
C5 C 0.97822(12) 0.64943(19) 0.38457(6) 0.0923(6) Uani 1 1 d . . .
H5A H 1.0184 0.5708 0.3749 0.111 Uiso 1 1 calc R . .
C6 C 0.99749(11) 0.80007(18) 0.38449(6) 0.0717(5) Uani 1 1 d . . .
C7 C 1.14057(11) 0.79082(19) 0.34841(6) 0.0920(5) Uani 1 1 d . . .
H7A H 1.1087 0.7187 0.3237 0.110 Uiso 1 1 calc R . .
H7B H 1.1776 0.7296 0.3745 0.110 Uiso 1 1 calc R . .
C8 C 1.20443(12) 0.8960(2) 0.32468(8) 0.1260(7) Uani 1 1 d . . .
H8A H 1.2511 0.8347 0.3098 0.189 Uiso 1 1 calc R . .
H8B H 1.2369 0.9652 0.3495 0.189 Uiso 1 1 calc R . .
H8C H 1.1672 0.9570 0.2992 0.189 Uiso 1 1 calc R . .
C9 C 0.83498(11) 1.09473(16) 0.43461(8) 0.0692(4) Uani 1 1 d . . .
C10 C 0.83899(13) 1.1075(2) 0.48477(8) 0.0910(5) Uani 1 1 d . . .
H10A H 0.8912 1.0655 0.5052 0.109 Uiso 1 1 calc R . .
C11 C 0.76572(18) 1.1832(3) 0.50650(7) 0.1057(6) Uani 1 1 d . . .
H11A H 0.7694 1.1893 0.5412 0.127 Uiso 1 1 calc R . .
C12 C 0.68877(14) 1.2482(2) 0.47734(9) 0.0917(6) Uani 1 1 d . . .
H12A H 0.6412 1.3007 0.4920 0.110 Uiso 1 1 calc R . .
C13 C 0.68244(11) 1.23474(17) 0.42463(8) 0.0652(4) Uani 1 1 d . . .
C14 C 0.75605(10) 1.15459(15) 0.40323(6) 0.0564(4) Uani 1 1 d . . .
C15 C 0.74713(12) 1.14025(16) 0.34992(7) 0.0716(4) Uani 1 1 d . . .
H15A H 0.7939 1.0871 0.3348 0.086 Uiso 1 1 calc R . .
C16 C 0.66954(15) 1.2050(2) 0.32125(7) 0.0880(5) Uani 1 1 d . . .
H16A H 0.6635 1.1942 0.2866 0.106 Uiso 1 1 calc R . .
C17 C 0.60011(14) 1.2860(2) 0.34294(10) 0.0974(6) Uani 1 1 d . . .
H17A H 0.5487 1.3316 0.3228 0.117 Uiso 1 1 calc R . .
C18 C 0.60631(12) 1.29935(19) 0.39275(9) 0.0857(5) Uani 1 1 d . . .
H18A H 0.5583 1.3535 0.4066 0.103 Uiso 1 1 calc R . .
N1' N 0.63094(8) 0.01728(13) 0.16128(4) 0.0541(3) Uani 1 1 d . . .
O1' O 0.57676(6) 0.19108(10) 0.09584(3) 0.0642(3) Uani 1 1 d . . .
C1' C 0.57662(9) 0.12530(16) 0.14203(5) 0.0517(3) Uani 1 1 d . . .
C2' C 0.50311(10) 0.31643(17) 0.08822(6) 0.0672(4) Uani 1 1 d . . .
C3' C 0.55473(11) 0.46829(17) 0.07848(6) 0.0883(5) Uani 1 1 d . . .
H3'A H 0.5991 0.4948 0.1074 0.133 Uiso 1 1 calc R . .
H3'B H 0.5085 0.5514 0.0718 0.133 Uiso 1 1 calc R . .
H3'C H 0.5893 0.4548 0.0501 0.133 Uiso 1 1 calc R . .
C4' C 0.43083(11) 0.26715(19) 0.04397(6) 0.0958(6) Uani 1 1 d . . .
H4'A H 0.4001 0.1710 0.0519 0.144 Uiso 1 1 calc R . .
H4'B H 0.4636 0.2513 0.0150 0.144 Uiso 1 1 calc R . .
H4'C H 0.3832 0.3481 0.0370 0.144 Uiso 1 1 calc R . .
O2' O 0.48722(6) 0.15487(11) 0.21216(4) 0.0668(3) Uani 1 1 d . . .
C5' C 0.46082(9) 0.31643(17) 0.13621(6) 0.0653(4) Uani 1 1 d . . .
H5'A H 0.4128 0.3844 0.1440 0.078 Uiso 1 1 calc R . .
C6' C 0.50173(9) 0.20509(17) 0.16635(6) 0.0555(4) Uani 1 1 d . . .
C7' C 0.40762(10) 0.22697(18) 0.23276(5) 0.0738(4) Uani 1 1 d . . .
H7'A H 0.3532 0.2392 0.2070 0.089 Uiso 1 1 calc R . .
H7'B H 0.4259 0.3300 0.2463 0.089 Uiso 1 1 calc R . .
C8' C 0.38199(11) 0.12053(18) 0.27336(6) 0.0915(5) Uani 1 1 d . . .
H8'A H 0.3293 0.1650 0.2883 0.137 Uiso 1 1 calc R . .
H8'B H 0.4366 0.1089 0.2985 0.137 Uiso 1 1 calc R . .
H8'C H 0.3637 0.0193 0.2594 0.137 Uiso 1 1 calc R . .
C9' C 0.70055(9) -0.05926(14) 0.13621(6) 0.0507(4) Uani 1 1 d . . .
C10' C 0.68702(10) -0.10215(16) 0.08654(6) 0.0661(4) Uani 1 1 d . . .
H10B H 0.6306 -0.0732 0.0667 0.079 Uiso 1 1 calc R . .
C11' C 0.75697(12) -0.18886(17) 0.06525(6) 0.0762(5) Uani 1 1 d . . .
H11B H 0.7457 -0.2181 0.0317 0.091 Uiso 1 1 calc R . .
C12' C 0.84048(11) -0.23059(16) 0.09287(7) 0.0702(4) Uani 1 1 d . . .
H12B H 0.8863 -0.2872 0.0780 0.084 Uiso 1 1 calc R . .
C13' C 0.85853(10) -0.18915(15) 0.14364(6) 0.0584(4) Uani 1 1 d . . .
C14' C 0.78819(9) -0.10387(14) 0.16602(6) 0.0501(3) Uani 1 1 d . . .
C15' C 0.80765(11) -0.06491(16) 0.21700(6) 0.0680(4) Uani 1 1 d . . .
H15B H 0.7620 -0.0100 0.2325 0.082 Uiso 1 1 calc R . .
C16' C 0.89261(13) -0.1064(2) 0.24421(6) 0.0913(5) Uani 1 1 d . . .
H16B H 0.9048 -0.0784 0.2779 0.110 Uiso 1 1 calc R . .
C17' C 0.96144(12) -0.1907(2) 0.22175(8) 0.1011(6) Uani 1 1 d . . .
H17B H 1.0191 -0.2188 0.2407 0.121 Uiso 1 1 calc R . .
C18' C 0.94540(11) -0.23174(17) 0.17312(8) 0.0788(5) Uani 1 1 d . . .
H18B H 0.9918 -0.2885 0.1588 0.095 Uiso 1 1 calc R . .

loop_
_atom_site_aniso_label
_atom_site_aniso_U_11
_atom_site_aniso_U_22
_atom_site_aniso_U_33
_atom_site_aniso_U_23
_atom_site_aniso_U_13
_atom_site_aniso_U_12
N1 0.0621(8) 0.0498(8) 0.1286(12) 0.0051(8) 0.0248(8) 0.0007(7)
O1 0.0788(8) 0.0495(7) 0.1790(12) 0.0041(7) 0.0285(7) -0.0151(6)
O2 0.0580(6) 0.0596(6) 0.1325(10) -0.0089(7) 0.0209(6) 0.0069(6)
C1 0.0587(10) 0.0465(10) 0.1192(14) 0.0094(10) 0.0041(10) -0.0049(9)
C2 0.0942(15) 0.0477(11) 0.1450(18) 0.0030(12) -0.0026(13) -0.0081(10)
C3 0.185(2) 0.0804(14) 0.172(2) 0.0304(15) 0.0161(17) -0.0166(14)
C4 0.1076(15) 0.0937(14) 0.190(2) -0.0035(14) -0.0184(15) -0.0353(12)
C5 0.0810(13) 0.0487(11) 0.1418(17) -0.0085(11) -0.0077(12) 0.0085(9)
C6 0.0554(10) 0.0482(10) 0.1094(14) -0.0050(10) 0.0026(9) 0.0052(9)
C7 0.0725(11) 0.0900(13) 0.1111(15) -0.0163(11) 0.0017(10) 0.0297(11)
C8 0.0771(12) 0.1168(16) 0.193(2) -0.0194(15) 0.0541(14) 0.0058(12)
C9 0.0667(12) 0.0508(10) 0.0915(14) 0.0072(10) 0.0150(11) -0.0129(8)
C10 0.0919(14) 0.0973(14) 0.0832(16) 0.0216(12) 0.0081(12) -0.0024(11)
C11 0.1276(18) 0.1312(18) 0.0631(14) 0.0009(13) 0.0307(14) -0.0278(15)
C12 0.0916(15) 0.0895(13) 0.1027(17) -0.0134(12) 0.0474(13) -0.0135(11)
C13 0.0538(11) 0.0516(9) 0.0936(14) 0.0024(9) 0.0230(11) -0.0059(8)
C14 0.0516(10) 0.0416(8) 0.0767(13) 0.0024(8) 0.0111(9) -0.0085(7)
C15 0.0765(12) 0.0495(9) 0.0923(14) -0.0121(10) 0.0251(10) -0.0091(8)
C16 0.1004(14) 0.0748(12) 0.0838(14) -0.0047(11) -0.0080(13) -0.0114(11)
C17 0.0772(14) 0.0688(13) 0.140(2) 0.0031(14) -0.0103(14) -0.0077(10)
C18 0.0623(12) 0.0642(11) 0.1320(17) 0.0000(13) 0.0174(13) -0.0030(9)
N1' 0.0496(7) 0.0533(7) 0.0597(8) 0.0064(6) 0.0080(6) 0.0070(6)
O1' 0.0771(7) 0.0617(6) 0.0559(7) 0.0096(5) 0.0163(5) 0.0210(5)
C1' 0.0515(9) 0.0524(9) 0.0515(10) 0.0015(8) 0.0071(7) -0.0001(8)
C2' 0.0755(11) 0.0639(11) 0.0621(11) 0.0089(9) 0.0085(9) 0.0248(9)
C3' 0.1116(13) 0.0675(11) 0.0896(13) 0.0192(10) 0.0272(10) 0.0224(10)
C4' 0.1039(13) 0.1087(14) 0.0692(12) 0.0022(10) -0.0112(10) 0.0265(11)
O2' 0.0609(6) 0.0826(7) 0.0591(7) 0.0049(6) 0.0169(5) 0.0163(5)
C5' 0.0609(10) 0.0709(10) 0.0637(11) -0.0027(9) 0.0061(8) 0.0180(8)
C6' 0.0518(9) 0.0638(10) 0.0517(10) 0.0003(8) 0.0092(8) 0.0056(8)
C7' 0.0655(10) 0.0892(11) 0.0684(11) -0.0060(9) 0.0155(9) 0.0142(9)
C8' 0.0957(12) 0.0902(12) 0.0980(14) -0.0023(11) 0.0493(10) -0.0007(10)
C9' 0.0520(9) 0.0412(8) 0.0598(11) 0.0054(8) 0.0110(8) -0.0003(7)
C10' 0.0608(10) 0.0710(10) 0.0650(12) -0.0019(9) 0.0024(9) 0.0087(8)
C11' 0.0851(12) 0.0793(11) 0.0647(11) -0.0133(9) 0.0111(10) 0.0110(10)
C12' 0.0650(11) 0.0627(10) 0.0854(13) -0.0049(10) 0.0196(10) 0.0112(8)
C13' 0.0547(10) 0.0466(9) 0.0738(12) 0.0033(9) 0.0083(9) 0.0008(8)
C14' 0.0501(9) 0.0381(8) 0.0625(11) 0.0076(8) 0.0085(8) -0.0006(7)
C15' 0.0699(11) 0.0663(10) 0.0666(12) 0.0029(9) 0.0043(9) 0.0070(8)
C16' 0.0877(13) 0.1036(14) 0.0762(13) -0.0027(11) -0.0155(12) 0.0173(11)
C17' 0.0761(13) 0.1108(15) 0.1087(18) 0.0001(13) -0.0195(13) 0.0268(11)
C18' 0.0588(11) 0.0712(11) 0.1050(15) -0.0001(11) 0.0040(11) 0.0169(8)

loop_
_atom_type_symbol
_atom_type_description
_atom_type_scat_dispersion_real
_atom_type_scat_dispersion_imag
_atom_type_scat_source
C C 0.0033 0.0016 'International Tables Vol C Tables 4.2.6.8 and 6.1.1.4'
H H 0.0000 0.0000 'International Tables Vol C Tables 4.2.6.8 and 6.1.1.4'
N N 0.0061 0.0033 'International Tables Vol C Tables 4.2.6.8 and 6.1.1.4'
O O 0.0106 0.0060 'International Tables Vol C Tables 4.2.6.8 and 6.1.1.4'

loop_
_geom_angle_atom_site_label_1
_geom_angle_atom_site_label_2
_geom_angle_atom_site_label_3
_geom_angle
_geom_angle_site_symmetry_1
_geom_angle_site_symmetry_3
_geom_angle_publ_flag
C1 N1 C9 119.87(13) . . ?
C1 O1 C2 109.10(13) . . ?
C6 O2 C7 113.61(12) . . ?
N1 C1 O1 123.77(15) . . ?
N1 C1 C6 127.46(15) . . ?
O1 C1 C6 108.78(13) . . ?
O1 C2 C5 102.80(12) . . ?
O1 C2 C4 107.84(14) . . ?
C5 C2 C4 112.54(17) . . ?
O1 C2 C3 106.93(16) . . ?
C5 C2 C3 113.31(16) . . ?
C4 C2 C3 112.63(15) . . ?
C2 C3 H3A 109.5 . . ?
C2 C3 H3B 109.5 . . ?
H3A C3 H3B 109.5 . . ?
C2 C3 H3C 109.5 . . ?
H3A C3 H3C 109.5 . . ?
H3B C3 H3C 109.5 . . ?
C2 C4 H4A 109.5 . . ?
C2 C4 H4B 109.5 . . ?
H4A C4 H4B 109.5 . . ?
C2 C4 H4C 109.5 . . ?
H4A C4 H4C 109.5 . . ?
H4B C4 H4C 109.5 . . ?
C6 C5 C2 110.48(14) . . ?
C6 C5 H5A 124.8 . . ?
C2 C5 H5A 124.8 . . ?
C5 C6 O2 133.43(15) . . ?
C5 C6 C1 108.76(15) . . ?
O2 C6 C1 117.81(13) . . ?
O2 C7 C8 108.64(13) . . ?
O2 C7 H7A 110.0 . . ?
C8 C7 H7A 110.0 . . ?
O2 C7 H7B 110.0 . . ?
C8 C7 H7B 110.0 . . ?
H7A C7 H7B 108.3 . . ?
C7 C8 H8A 109.5 . . ?
C7 C8 H8B 109.5 . . ?
H8A C8 H8B 109.5 . . ?
C7 C8 H8C 109.5 . . ?
H8A C8 H8C 109.5 . . ?
H8B C8 H8C 109.5 . . ?
C10 C9 C14 120.36(16) . . ?
C10 C9 N1 121.14(17) . . ?
C14 C9 N1 118.30(17) . . ?
C9 C10 C11 120.89(18) . . ?
C9 C10 H10A 119.6 . . ?
C11 C10 H10A 119.6 . . ?
C12 C11 C10 120.87(18) . . ?
C12 C11 H11A 119.6 . . ?
C10 C11 H11A 119.6 . . ?
C11 C12 C13 119.25(17) . . ?
C11 C12 H12A 120.4 . . ?
C13 C12 H12A 120.4 . . ?
C18 C13 C12 122.16(18) . . ?
C18 C13 C14 118.64(17) . . ?
C12 C13 C14 119.21(16) . . ?
C9 C14 C13 119.36(16) . . ?
C9 C14 C15 122.53(16) . . ?
C13 C14 C15 118.11(15) . . ?
C16 C15 C14 119.72(15) . . ?
C16 C15 H15A 120.1 . . ?
C14 C15 H15A 120.1 . . ?
C15 C16 C17 121.04(18) . . ?
C15 C16 H16A 119.5 . . ?
C17 C16 H16A 119.5 . . ?
C18 C17 C16 120.30(19) . . ?
C18 C17 H17A 119.8 . . ?
C16 C17 H17A 119.8 . . ?
C17 C18 C13 122.16(18) . . ?
C17 C18 H18A 118.9 . . ?
C13 C18 H18A 118.9 . . ?
C1' N1' C9' 123.84(12) . . ?
C1' O1' C2' 109.99(10) . . ?
N1' C1' O1' 127.13(12) . . ?
N1' C1' C6' 125.52(14) . . ?
O1' C1' C6' 107.34(12) . . ?
O1' C2' C5' 103.08(11) . . ?
O1' C2' C3' 107.29(11) . . ?
C5' C2' C3' 113.57(13) . . ?
O1' C2' C4' 107.15(11) . . ?
C5' C2' C4' 112.38(13) . . ?
C3' C2' C4' 112.58(13) . . ?
C2' C3' H3'A 109.5 . . ?
C2' C3' H3'B 109.5 . . ?
H3'A C3' H3'B 109.5 . . ?
C2' C3' H3'C 109.5 . . ?
H3'A C3' H3'C 109.5 . . ?
H3'B C3' H3'C 109.5 . . ?
C2' C4' H4'A 109.5 . . ?
C2' C4' H4'B 109.5 . . ?
H4'A C4' H4'B 109.5 . . ?
C2' C4' H4'C 109.5 . . ?
H4'A C4' H4'C 109.5 . . ?
H4'B C4' H4'C 109.5 . . ?
C6' O2' C7' 115.43(11) . . ?
C6' C5' C2' 109.97(13) . . ?
C6' C5' H5'A 125.0 . . ?
C2' C5' H5'A 125.0 . . ?
C5' C6' O2' 133.08(13) . . ?
C5' C6' C1' 109.58(14) . . ?
O2' C6' C1' 117.33(13) . . ?
O2' C7' C8' 106.87(12) . . ?
O2' C7' H7'A 110.3 . . ?
C8' C7' H7'A 110.3 . . ?
O2' C7' H7'B 110.3 . . ?
C8' C7' H7'B 110.3 . . ?
H7'A C7' H7'B 108.6 . . ?
C7' C8' H8'A 109.5 . . ?
C7' C8' H8'B 109.5 . . ?
H8'A C8' H8'B 109.5 . . ?
C7' C8' H8'C 109.5 . . ?
H8'A C8' H8'C 109.5 . . ?
H8'B C8' H8'C 109.5 . . ?
C10' C9' N1' 124.48(12) . . ?
C10' C9' C14' 118.63(13) . . ?
N1' C9' C14' 116.75(13) . . ?
C9' C10' C11' 121.08(14) . . ?
C9' C10' H10B 119.5 . . ?
C11' C10' H10B 119.5 . . ?
C12' C11' C10' 120.92(15) . . ?
C12' C11' H11B 119.5 . . ?
C10' C11' H11B 119.5 . . ?
C11' C12' C13' 120.52(14) . . ?
C11' C12' H12B 119.7 . . ?
C13' C12' H12B 119.7 . . ?
C12' C13' C18' 121.33(15) . . ?
C12' C13' C14' 119.43(14) . . ?
C18' C13' C14' 119.24(15) . . ?
C15' C14' C13' 118.33(13) . . ?
C15' C14' C9' 122.25(13) . . ?
C13' C14' C9' 119.42(14) . . ?
C16' C15' C14' 120.92(14) . . ?
C16' C15' H15B 119.5 . . ?
C14' C15' H15B 119.5 . . ?
C15' C16' C17' 120.26(16) . . ?
C15' C16' H16B 119.9 . . ?
C17' C16' H16B 119.9 . . ?
C18' C17' C16' 120.80(16) . . ?
C18' C17' H17B 119.6 . . ?
C16' C17' H17B 119.6 . . ?
C17' C18' C13' 120.44(15) . . ?
C17' C18' H18B 119.8 . . ?
C13' C18' H18B 119.8 . . ?

loop_
_geom_bond_atom_site_label_1
_geom_bond_atom_site_label_2
_geom_bond_distance
_geom_bond_site_symmetry_2
_geom_bond_publ_flag
N1 C1 1.2654(16) . ?
N1 C9 1.4460(18) . ?
O1 C1 1.3490(16) . ?
O1 C2 1.4678(18) . ?
O2 C6 1.3452(16) . ?
O2 C7 1.4415(15) . ?
C1 C6 1.4520(19) . ?
C2 C5 1.485(2) . ?
C2 C4 1.512(2) . ?
C2 C3 1.520(2) . ?
C3 H3A 0.9600 . ?
C3 H3B 0.9600 . ?
C3 H3C 0.9600 . ?
C4 H4A 0.9600 . ?
C4 H4B 0.9600 . ?
C4 H4C 0.9600 . ?
C5 C6 1.3079(18) . ?
C5 H5A 0.9300 . ?
C7 C8 1.465(2) . ?
C7 H7A 0.9700 . ?
C7 H7B 0.9700 . ?
C8 H8A 0.9600 . ?
C8 H8B 0.9600 . ?
C8 H8C 0.9600 . ?
C9 C10 1.346(2) . ?
C9 C14 1.3999(18) . ?
C10 C11 1.398(2) . ?
C10 H10A 0.9300 . ?
C11 C12 1.368(2) . ?
C11 H11A 0.9300 . ?
C12 C13 1.413(2) . ?
C12 H12A 0.9300 . ?
C13 C18 1.395(2) . ?
C13 C14 1.4155(19) . ?
C14 C15 1.4275(18) . ?
C15 C16 1.367(2) . ?
C15 H15A 0.9300 . ?
C16 C17 1.378(2) . ?
C16 H16A 0.9300 . ?
C17 C18 1.335(2) . ?
C17 H17A 0.9300 . ?
C18 H18A 0.9300 . ?
N1' C1' 1.2611(15) . ?
N1' C9' 1.4105(15) . ?
O1' C1' 1.3615(14) . ?
O1' C2' 1.4788(14) . ?
C1' C6' 1.4683(17) . ?
C2' C5' 1.4840(17) . ?
C2' C3' 1.5173(18) . ?
C2' C4' 1.5216(18) . ?
C3' H3'A 0.9600 . ?
C3' H3'B 0.9600 . ?
C3' H3'C 0.9600 . ?
C4' H4'A 0.9600 . ?
C4' H4'B 0.9600 . ?
C4' H4'C 0.9600 . ?
O2' C6' 1.3418(15) . ?
O2' C7' 1.4410(14) . ?
C5' C6' 1.3281(16) . ?
C5' H5'A 0.9300 . ?
C7' C8' 1.4944(17) . ?
C7' H7'A 0.9700 . ?
C7' H7'B 0.9700 . ?
C8' H8'A 0.9600 . ?
C8' H8'B 0.9600 . ?
C8' H8'C 0.9600 . ?
C9' C10' 1.3737(17) . ?
C9' C14' 1.4309(16) . ?
C10' C11' 1.4027(18) . ?
C10' H10B 0.9300 . ?
C11' C12' 1.3522(18) . ?
C11' H11B 0.9300 . ?
C12' C13' 1.4012(18) . ?
C12' H12B 0.9300 . ?
C13' C18' 1.4140(18) . ?
C13' C14' 1.4153(17) . ?
C14' C15' 1.4028(17) . ?
C15' C16' 1.3630(18) . ?
C15' H15B 0.9300 . ?
C16' C17' 1.396(2) . ?
C16' H16B 0.9300 . ?
C17' C18' 1.344(2) . ?
C17' H17B 0.9300 . ?
C18' H18B 0.9300 . ?
